data_7210806
loop_
_publ_author_name
'Zhao, Yi'
'Liang, Li-Li'
'Chen, Kai'
'Zhang, Ting'
'Xiao, Xin'
'Zhang, Yun-Qian'
'Tao, Zhu'
'Xue, Sai-Feng'
'Zhu, Qian-Jiang'

_publ_section_title
;
 Inorganic anion-aided coordination of lanthanide metal ions to
 cucurbituril and supramolecular self-assembly: potential applications in
 the separation of light lanthanides
;
_journal_issue 39
_journal_name_full CrystEngComm
_journal_page_first 7987
_journal_paper_doi 10.1039/c3ce40568k
_journal_volume 15
_journal_year 2013
_chemical_formula_sum 'C36 H96 Cd Cl5 Eu N24 O42'
_chemical_formula_weight 1978.98
_chemical_name_systematic
;
?
;
_space_group_IT_number 2
_symmetry_cell_setting triclinic
_symmetry_space_group_name_Hall '-P 1'
_symmetry_space_group_name_H-M 'P -1'
_atom_sites_solution_hydrogens geom
_atom_sites_solution_primary direct
_atom_sites_solution_secondary difmap
_audit_creation_method SHELXL-97
_cell_angle_alpha 64.327(3)
_cell_angle_beta 81.022(3)
_cell_angle_gamma 82.192(3)
_cell_formula_units_Z 2
_cell_length_a 15.1640(14)
_cell_length_b 15.6132(14)
_cell_length_c 17.1565(15)
_cell_measurement_temperature 223(2)
_cell_volume 3605.5(6)
_computing_cell_refinement 'SAINT (Bruker, 2005)'
_computing_data_collection 'APEX2 (Bruker, 2005)'
_computing_data_reduction SAINT
_computing_molecular_graphics 'Ortep-3 for Windows (Farrugia, 1997)'
_computing_publication_material 'WinGX (Farrugia, 1999)'
_computing_structure_refinement 'SHELXL97 (Sheldrick, 2008)'
_computing_structure_solution 'SHELXS97 (Sheldrick, 2008)'
_diffrn_ambient_temperature 223(2)
_diffrn_measured_fraction_theta_full 0.991
_diffrn_measured_fraction_theta_max 0.991
_diffrn_measurement_device_type 'Bruker CCD Area Detector'
_diffrn_measurement_method '\f and \w scan'
_diffrn_radiation_monochromator graphite
_diffrn_radiation_source 'fine-focus sealed tube'
_diffrn_radiation_type MoK\a
_diffrn_radiation_wavelength 0.71073
_diffrn_reflns_av_R_equivalents 0.0525
_diffrn_reflns_av_sigmaI/netI 0.0595
_diffrn_reflns_limit_h_max 18
_diffrn_reflns_limit_h_min -18
_diffrn_reflns_limit_k_max 18
_diffrn_reflns_limit_k_min -18
_diffrn_reflns_limit_l_max 20
_diffrn_reflns_limit_l_min -19
_diffrn_reflns_number 40420
_diffrn_reflns_theta_full 25.20
_diffrn_reflns_theta_max 25.20
_diffrn_reflns_theta_min 1.32
_exptl_absorpt_coefficient_mu 1.458
_exptl_absorpt_correction_T_max 0.8110
_exptl_absorpt_correction_T_min 0.7211
_exptl_absorpt_correction_type multi-scan
_exptl_absorpt_process_details 'SADABS (Bruker, 2008)'
_exptl_crystal_colour colorless
_exptl_crystal_density_diffrn 1.823
_exptl_crystal_density_method 'not measured'
_exptl_crystal_description prism
_exptl_crystal_F_000 2024
_exptl_crystal_size_max 0.24
_exptl_crystal_size_mid 0.18
_exptl_crystal_size_min 0.15
_platon_squeeze_details
;
;
_refine_diff_density_max 1.321
_refine_diff_density_min -1.105
_refine_diff_density_rms 0.100
_refine_ls_extinction_method none
_refine_ls_goodness_of_fit_ref 1.089
_refine_ls_hydrogen_treatment constr
_refine_ls_matrix_type full
_refine_ls_number_parameters 748
_refine_ls_number_reflns 12865
_refine_ls_number_restraints 0
_refine_ls_restrained_S_all 1.089
_refine_ls_R_factor_all 0.0568
_refine_ls_R_factor_gt 0.0472
_refine_ls_shift/su_max 0.001
_refine_ls_shift/su_mean 0.000
_refine_ls_structure_factor_coef Fsqd
_refine_ls_weighting_details 'calc w=1/[\s^2^(Fo^2^)+(0.0779P)^2^+0.4326P] where P=(Fo^2^+2Fc^2^)/3'
_refine_ls_weighting_scheme calc
_refine_ls_wR_factor_gt 0.1327
_refine_ls_wR_factor_ref 0.1399
_reflns_number_gt 10463
_reflns_number_total 12865
_reflns_threshold_expression >2sigma(I)
_cod_data_source_file c3ce40568k.txt
_cod_data_source_block p207
_cod_database_code 7210806

loop_
_symmetry_equiv_pos_as_xyz
'x, y, z'
'-x, -y, -z'

loop_
_atom_site_label
_atom_site_type_symbol
_atom_site_fract_x
_atom_site_fract_y
_atom_site_fract_z
_atom_site_U_iso_or_equiv
_atom_site_adp_type
_atom_site_occupancy
_atom_site_symmetry_multiplicity
_atom_site_calc_flag
_atom_site_refinement_flags
Cl5 Cl -0.01265(10) 0.30280(13) 0.04725(12) 0.0719(4) Uani 1 1 d .
O1W O 0.0641(2) 0.6362(3) 0.1416(2) 0.0536(9) Uani 1 1 d .
O2W O 0.2638(3) 0.7432(3) 0.1086(2) 0.0564(9) Uani 1 1 d .
O3W O 0.1052(2) 0.4838(3) 0.3041(2) 0.0529(9) Uani 1 1 d .
O4W O 0.3718(2) 0.5665(3) 0.1639(3) 0.0563(9) Uani 1 1 d .
Eu1 Eu 0.210199(13) 0.587930(17) 0.192361(14) 0.03677(10) Uani 1 1 d .
Cl1 Cl 0.48674(10) 0.26174(15) 0.65167(16) 0.0942(6) Uani 1 1 d .
Cl2 Cl 0.37624(12) 0.02950(15) 0.6997(2) 0.1193(10) Uani 1 1 d .
Cl3 Cl 0.64829(12) 0.03687(17) 0.66199(19) 0.1280(11) Uani 1 1 d .
Cl4 Cl 0.5055(5) 0.1785(4) 0.4635(2) 0.281(4) Uani 1 1 d .
Cd1 Cd 0.50424(3) 0.12161(4) 0.61761(4) 0.07879(17) Uani 1 1 d .
C1 C 0.2157(3) 0.5963(4) -0.0182(3) 0.0377(10) Uani 1 1 d .
C2 C 0.2228(3) 0.6137(4) -0.1612(3) 0.0438(11) Uani 1 1 d .
H2 H 0.1811 0.6570 -0.2033 0.053 Uiso 1 1 calc R
C3 C 0.1816(3) 0.5195(4) -0.0990(3) 0.0424(11) Uani 1 1 d .
H3 H 0.1204 0.5179 -0.1114 0.051 Uiso 1 1 calc R
C4 C 0.3115(3) 0.4864(4) -0.1761(3) 0.0445(12) Uani 1 1 d .
C5 C 0.1401(3) 0.4482(4) 0.0680(3) 0.0414(11) Uani 1 1 d .
H5A H 0.0902 0.4242 0.0553 0.050 Uiso 1 1 calc R
H5B H 0.1153 0.4795 0.1063 0.050 Uiso 1 1 calc R
C6 C 0.2346(3) 0.3471(4) -0.0708(3) 0.0487(12) Uani 1 1 d .
H6A H 0.2645 0.3175 -0.1090 0.058 Uiso 1 1 calc R
H6B H 0.1709 0.3360 -0.0611 0.058 Uiso 1 1 calc R
C7 C 0.2503(3) 0.3683(4) 0.1735(3) 0.0406(11) Uani 1 1 d .
C8 C 0.2224(3) 0.2842(4) 0.0970(3) 0.0430(11) Uani 1 1 d .
H8 H 0.1685 0.2496 0.1079 0.052 Uiso 1 1 calc R
C9 C 0.2907(3) 0.2256(4) 0.1612(3) 0.0427(11) Uani 1 1 d .
H9 H 0.2682 0.1643 0.2047 0.051 Uiso 1 1 calc R
C10 C 0.3548(4) 0.2525(4) 0.0204(4) 0.0527(13) Uani 1 1 d .
C11 C 0.3513(3) 0.2566(4) 0.2764(3) 0.0442(11) Uani 1 1 d .
H11A H 0.3411 0.1897 0.3141 0.053 Uiso 1 1 calc R
H11B H 0.3271 0.2940 0.3094 0.053 Uiso 1 1 calc R
C12 C 0.4463(3) 0.1472(4) 0.1360(4) 0.0477(12) Uani 1 1 d .
H12A H 0.4271 0.0901 0.1871 0.057 Uiso 1 1 calc R
H12B H 0.4742 0.1272 0.0904 0.057 Uiso 1 1 calc R
C13 C 0.4892(3) 0.3309(4) 0.2642(3) 0.0407(11) Uani 1 1 d .
C14 C 0.5081(3) 0.1908(3) 0.2436(3) 0.0402(10) Uani 1 1 d .
H14 H 0.4972 0.1275 0.2917 0.048 Uiso 1 1 calc R
C15 C 0.6017(3) 0.2216(3) 0.2418(3) 0.0408(10) Uani 1 1 d .
H15 H 0.6354 0.1727 0.2887 0.049 Uiso 1 1 calc R
C16 C 0.5929(3) 0.2125(4) 0.1102(3) 0.0429(11) Uani 1 1 d .
C17 C 0.3546(3) 0.6482(4) -0.2771(3) 0.0487(12) Uani 1 1 d .
H17A H 0.3148 0.6992 -0.3147 0.058 Uiso 1 1 calc R
H17B H 0.3860 0.6136 -0.3106 0.058 Uiso 1 1 calc R
C18 C 0.7393(3) 0.2514(4) 0.1304(3) 0.0468(12) Uani 1 1 d .
H18A H 0.7731 0.2107 0.1796 0.056 Uiso 1 1 calc R
H18B H 0.7602 0.2319 0.0830 0.056 Uiso 1 1 calc R
C19 C 0.1288(3) 0.7461(4) 0.2910(3) 0.0382(10) Uani 1 1 d .
C20 C 0.0638(3) 0.8501(3) 0.3515(3) 0.0397(10) Uani 1 1 d .
H20 H 0.0539 0.9199 0.3176 0.048 Uiso 1 1 calc R
C21 C 0.1609(3) 0.8198(3) 0.3743(3) 0.0396(10) Uani 1 1 d .
H21 H 0.1967 0.8753 0.3549 0.047 Uiso 1 1 calc R
C22 C 0.0634(3) 0.7716(4) 0.5018(3) 0.0451(12) Uani 1 1 d .
C23 C 0.2841(3) 0.7168(4) 0.3268(3) 0.0418(11) Uani 1 1 d .
H23A H 0.3250 0.7590 0.3291 0.050 Uiso 1 1 calc R
H23B H 0.3002 0.7113 0.2714 0.050 Uiso 1 1 calc R
C24 C 0.2255(4) 0.7313(4) 0.5204(4) 0.0508(12) Uani 1 1 d .
H24A H 0.2748 0.7726 0.4910 0.061 Uiso 1 1 calc R
H24B H 0.2070 0.7344 0.5766 0.061 Uiso 1 1 calc R
C25 C 0.2880(3) 0.5422(4) 0.3912(3) 0.0365(10) Uani 1 1 d .
C26 C 0.3254(3) 0.6081(4) 0.4793(3) 0.0425(11) Uani 1 1 d .
H26 H 0.3828 0.6358 0.4716 0.051 Uiso 1 1 calc R
C27 C 0.3340(3) 0.4971(4) 0.5275(3) 0.0408(11) Uani 1 1 d .
H27 H 0.3965 0.4724 0.5395 0.049 Uiso 1 1 calc R
C28 C 0.2337(3) 0.5596(4) 0.6110(3) 0.0402(11) Uani 1 1 d .
C29 C 0.3203(3) 0.3692(4) 0.4757(3) 0.0432(11) Uani 1 1 d .
H29A H 0.3261 0.3707 0.4174 0.052 Uiso 1 1 calc R
H29B H 0.3768 0.3407 0.5005 0.052 Uiso 1 1 calc R
C30 C 0.2671(3) 0.3862(4) 0.6788(3) 0.0444(11) Uani 1 1 d .
H30A H 0.2425 0.3948 0.7315 0.053 Uiso 1 1 calc R
H30B H 0.3268 0.3530 0.6883 0.053 Uiso 1 1 calc R
C31 C 0.1915(3) 0.2818(4) 0.4960(3) 0.0428(11) Uani 1 1 d .
C32 C 0.2432(3) 0.2638(4) 0.6228(3) 0.0401(10) Uani 1 1 d .
H32 H 0.2996 0.2266 0.6440 0.048 Uiso 1 1 calc R
C33 C 0.1660(3) 0.1999(4) 0.6462(3) 0.0429(11) Uani 1 1 d .
H33 H 0.1856 0.1320 0.6793 0.052 Uiso 1 1 calc R
C34 C 0.1288(3) 0.3051(4) 0.7124(3) 0.0394(10) Uani 1 1 d .
C35 C -0.0823(3) 0.8413(4) 0.4492(4) 0.0478(12) Uani 1 1 d .
H35A H -0.0955 0.9080 0.4094 0.057 Uiso 1 1 calc R
H35B H -0.0965 0.8361 0.5087 0.057 Uiso 1 1 calc R
C36 C -0.0210(3) 0.8153(4) 0.2512(3) 0.0422(11) Uani 1 1 d .
H36A H -0.0012 0.7969 0.2031 0.051 Uiso 1 1 calc R
H36B H -0.0379 0.8840 0.2260 0.051 Uiso 1 1 calc R
N1 N 0.2405(2) 0.6528(3) -0.1024(2) 0.0376(9) Uani 1 1 d .
N2 N 0.1814(2) 0.5184(3) -0.0129(3) 0.0420(9) Uani 1 1 d .
N3 N 0.3020(3) 0.5844(3) -0.2038(3) 0.0449(10) Uani 1 1 d .
N4 N 0.2433(3) 0.4482(3) -0.1149(3) 0.0454(10) Uani 1 1 d .
N5 N 0.2018(3) 0.3682(3) 0.1137(3) 0.0418(9) Uani 1 1 d .
N6 N 0.3031(2) 0.2877(3) 0.2014(3) 0.0391(9) Uani 1 1 d .
N7 N 0.2718(3) 0.2997(3) 0.0128(3) 0.0499(10) Uani 1 1 d .
N8 N 0.3682(3) 0.2115(3) 0.1057(3) 0.0457(10) Uani 1 1 d .
N9 N 0.4471(2) 0.2658(3) 0.2549(3) 0.0411(9) Uani 1 1 d .
N10 N 0.5797(3) 0.3093(3) 0.2537(3) 0.0436(9) Uani 1 1 d .
N11 N 0.5121(3) 0.1890(3) 0.1587(3) 0.0415(9) Uani 1 1 d .
N12 N 0.6445(2) 0.2344(3) 0.1568(3) 0.0407(9) Uani 1 1 d .
N13 N 0.0526(2) 0.7967(3) 0.3014(2) 0.0377(8) Uani 1 1 d .
N14 N 0.1937(2) 0.7603(3) 0.3283(3) 0.0426(9) Uani 1 1 d .
N15 N 0.0111(3) 0.8171(3) 0.4354(3) 0.0443(9) Uani 1 1 d .
N16 N 0.1501(3) 0.7685(3) 0.4678(3) 0.0506(11) Uani 1 1 d .
N17 N 0.2974(2) 0.6239(3) 0.3969(2) 0.0389(9) Uani 1 1 d .
N18 N 0.3050(2) 0.4672(3) 0.4682(2) 0.0376(8) Uani 1 1 d .
N19 N 0.2575(3) 0.6358(3) 0.5359(3) 0.0478(10) Uani 1 1 d .
N20 N 0.2753(2) 0.4784(3) 0.6069(3) 0.0432(9) Uani 1 1 d .
N21 N 0.2499(2) 0.3107(3) 0.5288(2) 0.0413(9) Uani 1 1 d .
N22 N 0.1399(3) 0.2167(3) 0.5634(3) 0.0434(9) Uani 1 1 d .
N23 N 0.2102(2) 0.3273(3) 0.6653(3) 0.0438(9) Uani 1 1 d .
N24 N 0.0992(2) 0.2345(3) 0.6990(3) 0.0406(9) Uani 1 1 d .
O1 O 0.2217(2) 0.6138(3) 0.0439(2) 0.0446(8) Uani 1 1 d .
O2 O 0.2459(2) 0.4315(3) 0.1990(2) 0.0496(8) Uani 1 1 d .
O3 O 0.4532(2) 0.3979(3) 0.2795(2) 0.0461(8) Uani 1 1 d .
O4 O 0.3717(2) 0.4431(3) -0.2052(3) 0.0612(10) Uani 1 1 d .
O5 O 0.4058(3) 0.2438(4) -0.0382(3) 0.0755(13) Uani 1 1 d .
O6 O 0.6153(2) 0.2112(3) 0.0395(3) 0.0610(10) Uani 1 1 d .
O7 O 0.1374(2) 0.6940(3) 0.2520(2) 0.0450(8) Uani 1 1 d .
O8 O 0.2711(2) 0.5347(3) 0.3272(2) 0.0477(8) Uani 1 1 d .
O9 O 0.1858(2) 0.3058(3) 0.4185(2) 0.0524(9) Uani 1 1 d .
O10 O 0.0370(3) 0.7403(3) 0.5798(3) 0.0631(10) Uani 1 1 d .
O11 O 0.1850(2) 0.5636(3) 0.6736(2) 0.0565(10) Uani 1 1 d .
O12 O 0.0897(2) 0.3431(3) 0.7588(2) 0.0514(9) Uani 1 1 d .

loop_
_atom_site_aniso_label
_atom_site_aniso_U_11
_atom_site_aniso_U_22
_atom_site_aniso_U_33
_atom_site_aniso_U_23
_atom_site_aniso_U_13
_atom_site_aniso_U_12
Cl5 0.0562(8) 0.0748(11) 0.0840(11) -0.0273(9) -0.0250(7) -0.0040(7)
O1W 0.0392(16) 0.084(3) 0.0404(19) -0.031(2) -0.0059(14) 0.0036(17)
O2W 0.067(2) 0.053(2) 0.050(2) -0.0250(19) 0.0083(17) -0.0096(17)
O3W 0.0474(18) 0.057(2) 0.045(2) -0.0154(18) 0.0055(15) -0.0091(16)
O4W 0.0388(17) 0.067(3) 0.056(2) -0.022(2) -0.0012(15) -0.0001(16)
Eu1 0.03550(13) 0.04699(17) 0.03138(14) -0.02075(12) -0.00324(9) -0.00029(9)
Cl1 0.0502(8) 0.0952(14) 0.1376(18) -0.0463(14) -0.0164(9) -0.0093(8)
Cl2 0.0629(10) 0.0642(12) 0.205(3) -0.0411(15) 0.0116(13) -0.0062(8)
Cl3 0.0512(9) 0.0900(15) 0.162(2) 0.0176(15) -0.0019(11) -0.0020(9)
Cl4 0.400(8) 0.265(6) 0.0661(18) -0.014(2) -0.025(3) 0.147(6)
Cd1 0.0626(3) 0.0622(3) 0.0762(4) 0.0007(3) -0.0036(2) 0.0012(2)
C1 0.0314(19) 0.049(3) 0.034(3) -0.019(2) -0.0055(18) -0.0001(18)
C2 0.039(2) 0.061(3) 0.032(2) -0.019(2) -0.0083(19) -0.004(2)
C3 0.035(2) 0.060(3) 0.042(3) -0.027(3) -0.0155(19) -0.001(2)
C4 0.044(2) 0.069(4) 0.035(3) -0.031(3) -0.013(2) -0.007(2)
C5 0.033(2) 0.048(3) 0.038(3) -0.016(2) 0.0019(18) -0.0019(19)
C6 0.053(3) 0.061(4) 0.045(3) -0.031(3) -0.008(2) -0.011(2)
C7 0.040(2) 0.040(3) 0.039(3) -0.016(2) 0.0059(19) -0.0090(19)
C8 0.042(2) 0.044(3) 0.043(3) -0.015(2) -0.002(2) -0.014(2)
C9 0.046(2) 0.045(3) 0.043(3) -0.023(2) 0.000(2) -0.012(2)
C10 0.054(3) 0.062(4) 0.050(3) -0.032(3) -0.003(2) -0.005(2)
C11 0.041(2) 0.056(3) 0.036(3) -0.021(2) 0.000(2) -0.004(2)
C12 0.044(2) 0.053(3) 0.052(3) -0.028(3) -0.004(2) -0.003(2)
C13 0.041(2) 0.056(3) 0.030(2) -0.020(2) -0.0100(18) -0.003(2)
C14 0.045(2) 0.033(3) 0.033(2) -0.007(2) -0.0046(19) 0.0021(19)
C15 0.042(2) 0.040(3) 0.036(2) -0.013(2) -0.0085(19) 0.0057(19)
C16 0.048(2) 0.038(3) 0.037(3) -0.014(2) 0.003(2) -0.002(2)
C17 0.047(3) 0.069(4) 0.033(3) -0.025(3) -0.005(2) -0.003(2)
C18 0.039(2) 0.052(3) 0.046(3) -0.021(3) -0.004(2) 0.008(2)
C19 0.034(2) 0.046(3) 0.032(2) -0.015(2) 0.0017(18) -0.0086(19)
C20 0.048(2) 0.033(3) 0.041(3) -0.018(2) -0.006(2) -0.0052(19)
C21 0.044(2) 0.031(3) 0.043(3) -0.013(2) -0.002(2) -0.0125(18)
C22 0.056(3) 0.043(3) 0.047(3) -0.028(3) -0.004(2) -0.004(2)
C23 0.035(2) 0.049(3) 0.039(3) -0.017(2) -0.0009(19) -0.0077(19)
C24 0.061(3) 0.054(3) 0.049(3) -0.029(3) -0.015(2) -0.008(2)
C25 0.034(2) 0.052(3) 0.029(2) -0.019(2) -0.0092(17) -0.0036(19)
C26 0.034(2) 0.058(3) 0.040(3) -0.022(3) -0.0056(19) -0.011(2)
C27 0.031(2) 0.056(3) 0.039(3) -0.021(2) -0.0046(18) -0.0096(19)
C28 0.037(2) 0.051(3) 0.037(3) -0.019(2) -0.008(2) -0.010(2)
C29 0.034(2) 0.060(3) 0.037(3) -0.024(2) -0.0019(19) 0.003(2)
C30 0.043(2) 0.058(3) 0.033(3) -0.018(3) -0.0039(19) -0.010(2)
C31 0.046(2) 0.041(3) 0.040(3) -0.018(2) -0.004(2) 0.006(2)
C32 0.038(2) 0.047(3) 0.033(2) -0.017(2) -0.0044(18) 0.0039(19)
C33 0.040(2) 0.042(3) 0.041(3) -0.015(2) -0.001(2) 0.005(2)
C34 0.038(2) 0.052(3) 0.030(2) -0.018(2) -0.0062(18) -0.003(2)
C35 0.050(3) 0.054(3) 0.055(3) -0.038(3) -0.002(2) -0.002(2)
C36 0.041(2) 0.053(3) 0.032(2) -0.017(2) -0.0055(19) -0.004(2)
N1 0.0364(17) 0.050(3) 0.027(2) -0.0165(19) -0.0051(15) -0.0033(16)
N2 0.045(2) 0.052(3) 0.033(2) -0.021(2) -0.0058(17) -0.0056(18)
N3 0.0412(19) 0.060(3) 0.038(2) -0.025(2) -0.0026(17) -0.0045(18)
N4 0.047(2) 0.056(3) 0.042(2) -0.028(2) -0.0071(18) -0.0050(19)
N5 0.048(2) 0.044(2) 0.037(2) -0.019(2) -0.0053(17) -0.0060(17)
N6 0.0429(19) 0.039(2) 0.038(2) -0.0172(19) -0.0049(16) -0.0074(16)
N7 0.050(2) 0.065(3) 0.045(2) -0.033(2) -0.0086(19) 0.001(2)
N8 0.045(2) 0.048(3) 0.044(2) -0.022(2) -0.0004(18) -0.0016(18)
N9 0.0395(19) 0.046(2) 0.040(2) -0.020(2) -0.0040(16) -0.0023(16)
N10 0.043(2) 0.046(3) 0.042(2) -0.020(2) -0.0046(17) -0.0023(17)
N11 0.045(2) 0.038(2) 0.038(2) -0.0141(19) -0.0014(17) -0.0036(17)
N12 0.0386(18) 0.044(2) 0.036(2) -0.0145(19) 0.0003(16) -0.0050(16)
N13 0.0398(18) 0.036(2) 0.038(2) -0.0172(18) -0.0048(16) -0.0003(15)
N14 0.0398(19) 0.052(3) 0.044(2) -0.028(2) -0.0055(17) -0.0044(17)
N15 0.051(2) 0.045(2) 0.044(2) -0.026(2) -0.0047(18) -0.0048(18)
N16 0.054(2) 0.059(3) 0.048(3) -0.032(2) -0.008(2) -0.003(2)
N17 0.0416(19) 0.048(2) 0.032(2) -0.0196(19) -0.0115(16) -0.0025(17)
N18 0.0397(18) 0.043(2) 0.032(2) -0.0163(19) -0.0093(15) -0.0027(16)
N19 0.048(2) 0.066(3) 0.044(3) -0.035(2) -0.0077(18) -0.008(2)
N20 0.044(2) 0.057(3) 0.031(2) -0.020(2) -0.0018(16) -0.0080(18)
N21 0.044(2) 0.052(3) 0.031(2) -0.020(2) -0.0051(16) -0.0054(17)
N22 0.045(2) 0.055(3) 0.037(2) -0.025(2) -0.0007(17) -0.0067(18)
N23 0.0368(18) 0.061(3) 0.039(2) -0.026(2) -0.0019(16) -0.0054(17)
N24 0.0384(18) 0.048(2) 0.039(2) -0.022(2) -0.0006(16) -0.0032(16)
O1 0.0462(17) 0.060(2) 0.0334(18) -0.0257(17) -0.0001(14) -0.0073(15)
O2 0.0571(19) 0.049(2) 0.045(2) -0.0250(18) -0.0026(16) -0.0001(16)
O3 0.0480(17) 0.049(2) 0.046(2) -0.0251(18) -0.0074(15) 0.0006(15)
O4 0.053(2) 0.084(3) 0.064(3) -0.049(2) 0.0010(18) -0.0065(19)
O5 0.070(2) 0.106(4) 0.053(2) -0.044(3) 0.005(2) 0.010(2)
O6 0.059(2) 0.084(3) 0.054(2) -0.043(2) 0.0064(18) -0.0154(19)
O7 0.0450(17) 0.056(2) 0.046(2) -0.0337(18) -0.0072(14) 0.0040(15)
O8 0.0581(19) 0.049(2) 0.0384(19) -0.0206(17) -0.0096(15) 0.0028(16)
O9 0.058(2) 0.063(2) 0.037(2) -0.0201(18) -0.0070(16) -0.0070(17)
O10 0.070(2) 0.075(3) 0.044(2) -0.027(2) 0.0001(18) -0.003(2)
O11 0.056(2) 0.076(3) 0.043(2) -0.032(2) -0.0025(16) -0.0006(18)
O12 0.0484(18) 0.067(2) 0.052(2) -0.038(2) 0.0057(16) -0.0113(16)

loop_
_atom_type_symbol
_atom_type_description
_atom_type_scat_dispersion_real
_atom_type_scat_dispersion_imag
_atom_type_scat_source
C C 0.0033 0.0016 'International Tables Vol C Tables 4.2.6.8 and 6.1.1.4'
H H 0.0000 0.0000 'International Tables Vol C Tables 4.2.6.8 and 6.1.1.4'
N N 0.0061 0.0033 'International Tables Vol C Tables 4.2.6.8 and 6.1.1.4'
O O 0.0106 0.0060 'International Tables Vol C Tables 4.2.6.8 and 6.1.1.4'
Cl Cl 0.1484 0.1585 'International Tables Vol C Tables 4.2.6.8 and 6.1.1.4'
Cd Cd -0.8075 1.2024 'International Tables Vol C Tables 4.2.6.8 and 6.1.1.4'
Eu Eu -0.1578 3.6682 'International Tables Vol C Tables 4.2.6.8 and 6.1.1.4'

loop_
_geom_angle_atom_site_label_1
_geom_angle_atom_site_label_2
_geom_angle_atom_site_label_3
_geom_angle
_geom_angle_site_symmetry_1
_geom_angle_site_symmetry_3
O7 Eu1 O1 126.17(12) . .
O7 Eu1 O8 76.24(11) . .
O1 Eu1 O8 152.09(11) . .
O7 Eu1 O2 151.47(12) . .
O1 Eu1 O2 76.85(12) . .
O8 Eu1 O2 88.51(12) . .
O7 Eu1 O2W 70.61(12) . .
O1 Eu1 O2W 73.80(12) . .
O8 Eu1 O2W 103.56(13) . .
O2 Eu1 O2W 137.29(11) . .
O7 Eu1 O1W 72.77(12) . .
O1 Eu1 O1W 70.60(11) . .
O8 Eu1 O1W 136.92(11) . .
O2 Eu1 O1W 105.14(13) . .
O2W Eu1 O1W 93.60(14) . .
O7 Eu1 O4W 123.46(12) . .
O1 Eu1 O4W 80.48(12) . .
O8 Eu1 O4W 72.42(12) . .
O2 Eu1 O4W 72.42(13) . .
O2W Eu1 O4W 72.67(13) . .
O1W Eu1 O4W 150.58(12) . .
O7 Eu1 O3W 80.22(12) . .
O1 Eu1 O3W 122.71(12) . .
O8 Eu1 O3W 73.25(13) . .
O2 Eu1 O3W 72.28(12) . .
O2W Eu1 O3W 150.41(12) . .
O1W Eu1 O3W 72.61(13) . .
O4W Eu1 O3W 130.61(13) . .
Cl4 Cd1 Cl3 109.76(16) . .
Cl4 Cd1 Cl2 113.0(2) . .
Cl3 Cd1 Cl2 113.45(8) . .
Cl4 Cd1 Cl1 107.75(16) . .
Cl3 Cd1 Cl1 107.15(9) . .
Cl2 Cd1 Cl1 105.35(8) . .
O1 C1 N2 125.1(4) . .
O1 C1 N1 125.3(4) . .
N2 C1 N1 109.5(4) . .
N3 C2 N1 113.9(4) . .
N3 C2 C3 104.0(4) . .
N1 C2 C3 103.1(4) . .
N3 C2 H2 111.8 . .
N1 C2 H2 111.8 . .
C3 C2 H2 111.8 . .
N4 C3 N2 114.6(4) . .
N4 C3 C2 103.2(4) . .
N2 C3 C2 103.1(4) . .
N4 C3 H3 111.7 . .
N2 C3 H3 111.7 . .
C2 C3 H3 111.7 . .
O4 C4 N4 126.6(5) . .
O4 C4 N3 124.8(5) . .
N4 C4 N3 108.6(4) . .
N2 C5 N5 113.4(3) . .
N2 C5 H5A 108.9 . .
N5 C5 H5A 108.9 . .
N2 C5 H5B 108.9 . .
N5 C5 H5B 108.9 . .
H5A C5 H5B 107.7 . .
N4 C6 N7 114.8(4) . .
N4 C6 H6A 108.6 . .
N7 C6 H6A 108.6 . .
N4 C6 H6B 108.6 . .
N7 C6 H6B 108.6 . .
H6A C6 H6B 107.5 . .
O2 C7 N6 125.5(5) . .
O2 C7 N5 125.9(5) . .
N6 C7 N5 108.6(4) . .
N5 C8 N7 115.2(4) . .
N5 C8 C9 102.5(4) . .
N7 C8 C9 103.3(4) . .
N5 C8 H8 111.7 . .
N7 C8 H8 111.7 . .
C9 C8 H8 111.7 . .
N8 C9 N6 114.2(4) . .
N8 C9 C8 103.4(4) . .
N6 C9 C8 103.3(4) . .
N8 C9 H9 111.8 . .
N6 C9 H9 111.8 . .
C8 C9 H9 111.8 . .
O5 C10 N7 126.0(5) . .
O5 C10 N8 125.7(5) . .
N7 C10 N8 108.2(4) . .
N6 C11 N9 113.7(4) . .
N6 C11 H11A 108.8 . .
N9 C11 H11A 108.8 . .
N6 C11 H11B 108.8 . .
N9 C11 H11B 108.8 . .
H11A C11 H11B 107.7 . .
N11 C12 N8 113.2(4) . .
N11 C12 H12A 108.9 . .
N8 C12 H12A 108.9 . .
N11 C12 H12B 108.9 . .
N8 C12 H12B 108.9 . .
H12A C12 H12B 107.7 . .
O3 C13 N9 126.1(4) . .
O3 C13 N10 125.6(4) . .
N9 C13 N10 108.3(4) . .
N9 C14 N11 114.7(4) . .
N9 C14 C15 103.3(4) . .
N11 C14 C15 103.1(4) . .
N9 C14 H14 111.7 . .
N11 C14 H14 111.7 . .
C15 C14 H14 111.7 . .
N12 C15 N10 114.8(4) . .
N12 C15 C14 103.1(4) . .
N10 C15 C14 102.6(3) . .
N12 C15 H15 111.9 . .
N10 C15 H15 111.9 . .
C14 C15 H15 111.9 . .
O6 C16 N11 125.8(5) . .
O6 C16 N12 126.4(4) . .
N11 C16 N12 107.8(4) . .
N3 C17 N10 113.4(4) . 2_665
N3 C17 H17A 108.9 . .
N10 C17 H17A 108.9 2_665 .
N3 C17 H17B 108.9 . .
N10 C17 H17B 108.9 2_665 .
H17A C17 H17B 107.7 . .
N1 C18 N12 115.0(4) 2_665 .
N1 C18 H18A 108.5 2_665 .
N12 C18 H18A 108.5 . .
N1 C18 H18B 108.5 2_665 .
N12 C18 H18B 108.5 . .
H18A C18 H18B 107.5 . .
O7 C19 N13 124.3(4) . .
O7 C19 N14 125.3(4) . .
N13 C19 N14 110.5(4) . .
N15 C20 N13 112.9(4) . .
N15 C20 C21 103.5(4) . .
N13 C20 C21 103.2(3) . .
N15 C20 H20 112.2 . .
N13 C20 H20 112.2 . .
C21 C20 H20 112.2 . .
N16 C21 N14 114.3(4) . .
N16 C21 C20 103.3(4) . .
N14 C21 C20 102.9(4) . .
N16 C21 H21 111.9 . .
N14 C21 H21 111.9 . .
C20 C21 H21 111.9 . .
O10 C22 N16 125.2(5) . .
O10 C22 N15 125.9(5) . .
N16 C22 N15 108.9(4) . .
N14 C23 N17 114.4(4) . .
N14 C23 H23A 108.7 . .
N17 C23 H23A 108.7 . .
N14 C23 H23B 108.7 . .
N17 C23 H23B 108.7 . .
H23A C23 H23B 107.6 . .
N19 C24 N16 114.2(4) . .
N19 C24 H24A 108.7 . .
N16 C24 H24A 108.7 . .
N19 C24 H24B 108.7 . .
N16 C24 H24B 108.7 . .
H24A C24 H24B 107.6 . .
O8 C25 N17 126.5(5) . .
O8 C25 N18 124.7(4) . .
N17 C25 N18 108.8(4) . .
N17 C26 N19 114.9(4) . .
N17 C26 C27 102.3(4) . .
N19 C26 C27 103.2(4) . .
N17 C26 H26 111.9 . .
N19 C26 H26 111.9 . .
C27 C26 H26 111.9 . .
N18 C27 N20 115.3(4) . .
N18 C27 C26 103.5(4) . .
N20 C27 C26 103.0(4) . .
N18 C27 H27 111.5 . .
N20 C27 H27 111.5 . .
C26 C27 H27 111.5 . .
O11 C28 N19 125.4(5) . .
O11 C28 N20 125.4(5) . .
N19 C28 N20 109.2(4) . .
N21 C29 N18 113.0(3) . .
N21 C29 H29A 109.0 . .
N18 C29 H29A 109.0 . .
N21 C29 H29B 109.0 . .
N18 C29 H29B 109.0 . .
H29A C29 H29B 107.8 . .
N20 C30 N23 113.1(4) . .
N20 C30 H30A 109.0 . .
N23 C30 H30A 109.0 . .
N20 C30 H30B 109.0 . .
N23 C30 H30B 109.0 . .
H30A C30 H30B 107.8 . .
O9 C31 N21 126.4(5) . .
O9 C31 N22 124.5(5) . .
N21 C31 N22 109.1(4) . .
N21 C32 N23 114.0(4) . .
N21 C32 C33 103.0(4) . .
N23 C32 C33 103.1(3) . .
N21 C32 H32 112.0 . .
N23 C32 H32 112.0 . .
C33 C32 H32 112.0 . .
N22 C33 N24 114.5(4) . .
N22 C33 C32 104.1(4) . .
N24 C33 C32 103.8(4) . .
N22 C33 H33 111.3 . .
N24 C33 H33 111.3 . .
C32 C33 H33 111.3 . .
O12 C34 N24 126.4(4) . .
O12 C34 N23 124.9(4) . .
N24 C34 N23 108.6(4) . .
N15 C35 N22 114.9(4) . 2_566
N15 C35 H35A 108.5 . .
N22 C35 H35A 108.5 2_566 .
N15 C35 H35B 108.5 . .
N22 C35 H35B 108.5 2_566 .
H35A C35 H35B 107.5 . .
N13 C36 N24 113.9(4) . 2_566
N13 C36 H36A 108.8 . .
N24 C36 H36A 108.8 2_566 .
N13 C36 H36B 108.8 . .
N24 C36 H36B 108.8 2_566 .
H36A C36 H36B 107.7 . .
C1 N1 C18 122.4(4) . 2_665
C1 N1 C2 112.4(4) . .
C18 N1 C2 123.6(4) 2_665 .
C1 N2 C5 123.1(4) . .
C1 N2 C3 111.9(4) . .
C5 N2 C3 124.7(4) . .
C4 N3 C17 123.3(4) . .
C4 N3 C2 111.6(4) . .
C17 N3 C2 124.1(4) . .
C4 N4 C3 112.6(4) . .
C4 N4 C6 122.7(4) . .
C3 N4 C6 124.7(4) . .
C7 N5 C8 113.0(4) . .
C7 N5 C5 122.3(4) . .
C8 N5 C5 124.6(4) . .
C7 N6 C11 123.0(4) . .
C7 N6 C9 112.5(4) . .
C11 N6 C9 123.2(4) . .
C10 N7 C8 112.2(4) . .
C10 N7 C6 121.8(4) . .
C8 N7 C6 125.3(4) . .
C10 N8 C9 112.7(4) . .
C10 N8 C12 121.3(4) . .
C9 N8 C12 125.1(4) . .
C13 N9 C14 113.0(4) . .
C13 N9 C11 123.3(4) . .
C14 N9 C11 121.8(4) . .
C13 N10 C17 123.2(4) . 2_665
C13 N10 C15 112.6(4) . .
C17 N10 C15 121.8(4) 2_665 .
C16 N11 C12 122.7(4) . .
C16 N11 C14 112.6(4) . .
C12 N11 C14 123.4(4) . .
C16 N12 C15 113.4(4) . .
C16 N12 C18 123.3(4) . .
C15 N12 C18 122.4(4) . .
C19 N13 C36 123.1(4) . .
C19 N13 C20 111.1(4) . .
C36 N13 C20 123.9(4) . .
C19 N14 C23 123.6(4) . .
C19 N14 C21 112.1(4) . .
C23 N14 C21 124.2(4) . .
C22 N15 C35 122.9(4) . .
C22 N15 C20 111.9(4) . .
C35 N15 C20 124.6(4) . .
C22 N16 C21 112.2(4) . .
C22 N16 C24 123.8(4) . .
C21 N16 C24 123.3(4) . .
C25 N17 C26 112.9(4) . .
C25 N17 C23 123.2(4) . .
C26 N17 C23 123.8(4) . .
C25 N18 C27 112.2(4) . .
C25 N18 C29 121.4(4) . .
C27 N18 C29 123.5(4) . .
C28 N19 C24 122.7(4) . .
C28 N19 C26 111.8(4) . .
C24 N19 C26 125.2(4) . .
C28 N20 C30 122.2(4) . .
C28 N20 C27 112.6(4) . .
C30 N20 C27 124.9(4) . .
C31 N21 C29 122.7(4) . .
C31 N21 C32 112.7(4) . .
C29 N21 C32 123.9(4) . .
C31 N22 C33 111.1(4) . .
C31 N22 C35 123.1(4) . 2_566
C33 N22 C35 124.5(4) . 2_566
C34 N23 C30 121.7(4) . .
C34 N23 C32 112.2(4) . .
C30 N23 C32 123.5(4) . .
C34 N24 C36 122.9(4) . 2_566
C34 N24 C33 112.0(4) . .
C36 N24 C33 123.5(4) 2_566 .
C1 O1 Eu1 157.4(3) . .
C7 O2 Eu1 155.9(4) . .
C19 O7 Eu1 157.9(3) . .
C25 O8 Eu1 154.9(3) . .

loop_
_geom_bond_atom_site_label_1
_geom_bond_atom_site_label_2
_geom_bond_distance
_geom_bond_site_symmetry_2
O1W Eu1 2.412(3) .
O2W Eu1 2.399(4) .
O3W Eu1 2.430(3) .
O4W Eu1 2.429(3) .
Eu1 O7 2.373(3) .
Eu1 O1 2.382(3) .
Eu1 O8 2.385(3) .
Eu1 O2 2.385(3) .
Cl1 Cd1 2.470(2) .
Cl2 Cd1 2.443(2) .
Cl3 Cd1 2.4419(19) .
Cl4 Cd1 2.395(3) .
C1 O1 1.228(5) .
C1 N2 1.348(6) .
C1 N1 1.350(6) .
C2 N3 1.433(6) .
C2 N1 1.459(6) .
C2 C3 1.541(8) .
C2 H2 0.9900 .
C3 N4 1.445(6) .
C3 N2 1.469(6) .
C3 H3 0.9900 .
C4 O4 1.235(6) .
C4 N4 1.347(6) .
C4 N3 1.385(7) .
C5 N2 1.455(6) .
C5 N5 1.454(6) .
C5 H5A 0.9800 .
C5 H5B 0.9800 .
C6 N4 1.440(7) .
C6 N7 1.463(7) .
C6 H6A 0.9800 .
C6 H6B 0.9800 .
C7 O2 1.232(6) .
C7 N6 1.333(6) .
C7 N5 1.353(6) .
C8 N5 1.444(6) .
C8 N7 1.454(6) .
C8 C9 1.533(7) .
C8 H8 0.9900 .
C9 N8 1.449(6) .
C9 N6 1.456(6) .
C9 H9 0.9900 .
C10 O5 1.215(6) .
C10 N7 1.364(7) .
C10 N8 1.356(7) .
C11 N6 1.443(6) .
C11 N9 1.452(6) .
C11 H11A 0.9800 .
C11 H11B 0.9800 .
C12 N11 1.447(6) .
C12 N8 1.448(6) .
C12 H12A 0.9800 .
C12 H12B 0.9800 .
C13 O3 1.225(6) .
C13 N9 1.348(6) .
C13 N10 1.371(6) .
C14 N9 1.454(6) .
C14 N11 1.461(6) .
C14 C15 1.552(7) .
C14 H14 0.9900 .
C15 N12 1.441(6) .
C15 N10 1.457(6) .
C15 H15 0.9900 .
C16 O6 1.216(6) .
C16 N11 1.366(6) .
C16 N12 1.369(6) .
C17 N3 1.424(7) .
C17 N10 1.459(6) 2_665
C17 H17A 0.9800 .
C17 H17B 0.9800 .
C18 N1 1.420(7) 2_665
C18 N12 1.463(6) .
C18 H18A 0.9800 .
C18 H18B 0.9800 .
C19 O7 1.241(5) .
C19 N13 1.342(6) .
C19 N14 1.343(6) .
C20 N15 1.445(6) .
C20 N13 1.473(6) .
C20 C21 1.541(7) .
C20 H20 0.9900 .
C21 N16 1.443(7) .
C21 N14 1.456(6) .
C21 H21 0.9900 .
C22 O10 1.228(6) .
C22 N16 1.356(6) .
C22 N15 1.362(7) .
C23 N14 1.447(6) .
C23 N17 1.440(7) .
C23 H23A 0.9800 .
C23 H23B 0.9800 .
C24 N19 1.425(7) .
C24 N16 1.465(7) .
C24 H24A 0.9800 .
C24 H24B 0.9800 .
C25 O8 1.221(5) .
C25 N17 1.349(6) .
C25 N18 1.366(6) .
C26 N17 1.447(6) .
C26 N19 1.456(6) .
C26 C27 1.561(8) .
C26 H26 0.9900 .
C27 N18 1.433(6) .
C27 N20 1.443(6) .
C27 H27 0.9900 .
C28 O11 1.224(6) .
C28 N19 1.360(7) .
C28 N20 1.363(6) .
C29 N21 1.430(6) .
C29 N18 1.467(6) .
C29 H29A 0.9800 .
C29 H29B 0.9800 .
C30 N20 1.439(7) .
C30 N23 1.449(6) .
C30 H30A 0.9800 .
C30 H30B 0.9800 .
C31 O9 1.228(6) .
C31 N21 1.337(6) .
C31 N22 1.378(7) .
C32 N21 1.448(6) .
C32 N23 1.464(6) .
C32 C33 1.534(7) .
C32 H32 0.9900 .
C33 N22 1.439(6) .
C33 N24 1.458(5) .
C33 H33 0.9900 .
C34 O12 1.226(5) .
C34 N24 1.362(6) .
C34 N23 1.363(6) .
C35 N15 1.425(6) .
C35 N22 1.439(6) 2_566
C35 H35A 0.9800 .
C35 H35B 0.9800 .
C36 N13 1.437(6) .
C36 N24 1.449(6) 2_566
C36 H36A 0.9800 .
C36 H36B 0.9800 .
N1 C18 1.420(7) 2_665
N10 C17 1.459(6) 2_665
N22 C35 1.439(6) 2_566
N24 C36 1.449(6) 2_566

loop_
_platon_squeeze_void_nr
_platon_squeeze_void_average_x
_platon_squeeze_void_average_y
_platon_squeeze_void_average_z
_platon_squeeze_void_volume
_platon_squeeze_void_count_electrons
_platon_squeeze_void_content
1 -0.004 0.000 -0.002 1104 483 ' '
2 0.000 0.500 0.500 96 13 ' '
3 0.500 0.500 0.000 95 15 ' '
